data_4508416
loop_
_publ_author_name
'Bajpai, Alankriti'
'Venugopalan, Paloth'
'Moorthy, Jarugu Narasimha'

_publ_section_title
;
 Self-Assembly of Rigid Three-Connecting Mesitylenetribenzoic Acid:
 Multifarious Supramolecular Synthons and Solvent-Induced Supramolecular
 Isomerism
;
_journal_issue 11
_journal_name_full 'Crystal Growth &amp; Design'
_journal_page_first 4721
_journal_paper_doi 10.1021/cg400805c
_journal_volume 13
_journal_year 2013
_chemical_formula_sum 'C45 H54 K N O13'
_chemical_formula_weight 855.99
_chemical_name_common 1,3,5-Tris(4-carboxyphenyl)mesitylene
_chemical_name_systematic
;
 1,3,5-Tris(4-carboxyphenyl)mesitylene-{potassium-18-crown-6}-dimethylformamide
;
_space_group_IT_number 2
_symmetry_space_group_name_Hall '-P 1'
_symmetry_space_group_name_H-M 'P -1'
_atom_sites_solution_hydrogens geom
_atom_sites_solution_primary direct
_atom_sites_solution_secondary difmap
_audit_creation_method SHELXL-97
_cell_angle_alpha 63.930(2)
_cell_angle_beta 78.362(2)
_cell_angle_gamma 78.915(2)
_cell_formula_units_Z 2
_cell_length_a 11.7667(14)
_cell_length_b 14.3953(18)
_cell_length_c 15.0075(18)
_cell_measurement_temperature 100(2)
_cell_volume 2220.9(5)
_computing_structure_refinement 'SHELXL-97 (Sheldrick, 1997)'
_diffrn_ambient_temperature 100(2)
_diffrn_measured_fraction_theta_full 0.982
_diffrn_measured_fraction_theta_max 0.982
_diffrn_radiation_monochromator graphite
_diffrn_radiation_source 'fine-focus sealed tube'
_diffrn_radiation_type MoK\a
_diffrn_radiation_wavelength 0.71073
_diffrn_reflns_av_R_equivalents 0.0291
_diffrn_reflns_av_sigmaI/netI 0.0630
_diffrn_reflns_limit_h_max 13
_diffrn_reflns_limit_h_min -11
_diffrn_reflns_limit_k_max 17
_diffrn_reflns_limit_k_min -16
_diffrn_reflns_limit_l_max 17
_diffrn_reflns_limit_l_min -17
_diffrn_reflns_number 11644
_diffrn_reflns_theta_full 25.00
_diffrn_reflns_theta_max 25.00
_diffrn_reflns_theta_min 1.78
_exptl_absorpt_coefficient_mu 0.184
_exptl_crystal_density_diffrn 1.280
_exptl_crystal_density_method 'not measured'
_exptl_crystal_F_000 908
_refine_diff_density_max 0.497
_refine_diff_density_min -0.255
_refine_diff_density_rms 0.062
_refine_ls_extinction_method none
_refine_ls_goodness_of_fit_ref 1.045
_refine_ls_hydrogen_treatment mixed
_refine_ls_matrix_type full
_refine_ls_number_parameters 541
_refine_ls_number_reflns 7676
_refine_ls_number_restraints 0
_refine_ls_restrained_S_all 1.045
_refine_ls_R_factor_all 0.0769
_refine_ls_R_factor_gt 0.0541
_refine_ls_shift/su_max 0.000
_refine_ls_shift/su_mean 0.000
_refine_ls_structure_factor_coef Fsqd
_refine_ls_weighting_details 'calc w=1/[\s^2^(Fo^2^)+(0.0689P)^2^+0.0000P] where P=(Fo^2^+2Fc^2^)/3'
_refine_ls_weighting_scheme calc
_refine_ls_wR_factor_gt 0.1272
_refine_ls_wR_factor_ref 0.1426
_reflns_number_gt 5600
_reflns_number_total 7676
_reflns_threshold_expression >2sigma(I)
_cod_data_source_file cg400805c_si_005.cif
_cod_data_source_block MTB-KCF
_cod_database_code 4508416

loop_
_symmetry_equiv_pos_as_xyz
'x, y, z'
'-x, -y, -z'

loop_
_atom_site_label
_atom_site_type_symbol
_atom_site_fract_x
_atom_site_fract_y
_atom_site_fract_z
_atom_site_U_iso_or_equiv
_atom_site_adp_type
_atom_site_occupancy
_atom_site_symmetry_multiplicity
_atom_site_calc_flag
_atom_site_refinement_flags
K1 K 0.40444(5) 0.31586(4) 0.39636(4) 0.02527(16) Uani 1 1 d .
O1 O 0.71910(14) 0.17319(14) 0.61956(12) 0.0263(4) Uani 1 1 d .
H1A H 0.7627 0.1730 0.5679 0.039 Uiso 1 1 calc R
O2 O 0.57604(15) 0.22063(15) 0.52363(12) 0.0306(4) Uani 1 1 d .
O3 O -0.11045(14) 0.32383(14) 1.39928(12) 0.0252(4) Uani 1 1 d .
O4 O -0.12527(15) 0.15466(14) 1.48897(13) 0.0309(4) Uani 1 1 d .
O5 O -0.09356(16) -0.46437(15) 1.17361(13) 0.0343(5) Uani 1 1 d .
O6 O 0.00998(15) -0.52690(14) 1.30214(12) 0.0300(4) Uani 1 1 d .
H6A H -0.0339 -0.5743 1.3261 0.045 Uiso 1 1 calc R
O7 O 0.60471(14) 0.32063(15) 0.25900(13) 0.0313(5) Uani 1 1 d .
O8 O 0.52672(15) 0.48627(14) 0.32542(14) 0.0356(5) Uani 1 1 d .
O9 O 0.30104(16) 0.49234(15) 0.42898(14) 0.0362(5) Uani 1 1 d .
O10 O 0.20012(15) 0.30656(15) 0.54158(13) 0.0303(4) Uani 1 1 d .
O11 O 0.26683(15) 0.15058(14) 0.46622(13) 0.0295(4) Uani 1 1 d .
O12 O 0.49194(15) 0.13672(14) 0.36392(13) 0.0294(4) Uani 1 1 d .
O13 O 0.33188(18) -0.57101(19) 1.21537(15) 0.0541(6) Uani 1 1 d .
N1 N 0.2490(2) -0.49826(19) 1.07185(17) 0.0349(6) Uani 1 1 d .
C1 C 0.28535(19) 0.0737(2) 0.97068(17) 0.0201(5) Uani 1 1 d .
C2 C 0.2483(2) 0.1247(2) 1.03476(17) 0.0208(6) Uani 1 1 d .
C3 C 0.16491(19) 0.0826(2) 1.11930(17) 0.0208(6) Uani 1 1 d .
C4 C 0.1207(2) -0.00969(19) 1.13980(17) 0.0200(5) Uani 1 1 d .
C5 C 0.1654(2) -0.0640(2) 1.07998(18) 0.0215(6) Uani 1 1 d .
C6 C 0.24666(19) -0.0225(2) 0.99480(17) 0.0205(6) Uani 1 1 d .
C7 C 0.2983(2) 0.2230(2) 1.01221(19) 0.0255(6) Uani 1 1 d .
H7A H 0.3829 0.2142 0.9924 0.038 Uiso 1 1 calc R
H7B H 0.2824 0.2372 1.0720 0.038 Uiso 1 1 calc R
H7C H 0.2620 0.2815 0.9575 0.038 Uiso 1 1 calc R
C8 C 0.0220(2) -0.0507(2) 1.22416(19) 0.0284(6) Uani 1 1 d .
H8A H 0.0549 -0.0990 1.2856 0.043 Uiso 1 1 calc R
H8B H -0.0256 -0.0870 1.2061 0.043 Uiso 1 1 calc R
H8C H -0.0268 0.0077 1.2351 0.043 Uiso 1 1 calc R
C9 C 0.2931(2) -0.0817(2) 0.93033(19) 0.0303(6) Uani 1 1 d .
H9A H 0.2894 -0.1564 0.9713 0.045 Uiso 1 1 calc R
H9B H 0.3744 -0.0695 0.9021 0.045 Uiso 1 1 calc R
H9C H 0.2456 -0.0577 0.8759 0.045 Uiso 1 1 calc R
C10 C 0.3680(2) 0.11745(19) 0.87652(17) 0.0201(5) Uani 1 1 d .
C11 C 0.4882(2) 0.1061(2) 0.87852(17) 0.0230(6) Uani 1 1 d .
H11A H 0.5169 0.0813 0.9408 0.028 Uiso 1 1 calc R
C12 C 0.5660(2) 0.13026(19) 0.79146(17) 0.0220(6) Uani 1 1 d .
H12A H 0.6475 0.1201 0.7946 0.026 Uiso 1 1 calc R
C13 C 0.5259(2) 0.16935(19) 0.69908(17) 0.0199(5) Uani 1 1 d .
C14 C 0.4057(2) 0.1868(2) 0.69620(18) 0.0244(6) Uani 1 1 d .
H14A H 0.3767 0.2165 0.6336 0.029 Uiso 1 1 calc R
C15 C 0.3282(2) 0.1613(2) 0.78379(18) 0.0251(6) Uani 1 1 d .
H15A H 0.2466 0.1740 0.7805 0.030 Uiso 1 1 calc R
C16 C 0.6087(2) 0.19098(19) 0.60422(18) 0.0217(6) Uani 1 1 d .
C17 C 0.11872(19) 0.1327(2) 1.19039(17) 0.0200(5) Uani 1 1 d .
C18 C 0.0524(2) 0.2299(2) 1.16187(18) 0.0243(6) Uani 1 1 d .
H18A H 0.0475 0.2724 1.0929 0.029 Uiso 1 1 calc R
C19 C -0.0068(2) 0.2656(2) 1.23310(18) 0.0230(6) Uani 1 1 d .
H19A H -0.0483 0.3336 1.2126 0.028 Uiso 1 1 calc R
C20 C -0.0051(2) 0.2014(2) 1.33458(17) 0.0204(5) Uani 1 1 d .
C21 C 0.0647(2) 0.1063(2) 1.36327(18) 0.0232(6) Uani 1 1 d .
H21A H 0.0688 0.0635 1.4323 0.028 Uiso 1 1 calc R
C22 C 0.1281(2) 0.0736(2) 1.29210(18) 0.0231(6) Uani 1 1 d .
H22A H 0.1787 0.0101 1.3125 0.028 Uiso 1 1 calc R
C23 C -0.0851(2) 0.2300(2) 1.41284(18) 0.0217(6) Uani 1 1 d .
C24 C 0.1237(2) -0.1675(2) 1.11072(18) 0.0211(6) Uani 1 1 d .
C25 C 0.0375(2) -0.1765(2) 1.06452(18) 0.0260(6) Uani 1 1 d .
H25A H 0.0092 -0.1180 1.0089 0.031 Uiso 1 1 calc R
C26 C -0.0072(2) -0.2704(2) 1.09932(18) 0.0258(6) Uani 1 1 d .
H26A H -0.0658 -0.2756 1.0671 0.031 Uiso 1 1 calc R
C27 C 0.0325(2) -0.3571(2) 1.18056(18) 0.0224(6) Uani 1 1 d .
C28 C 0.1211(2) -0.3493(2) 1.22548(19) 0.0261(6) Uani 1 1 d .
H28A H 0.1508 -0.4082 1.2800 0.031 Uiso 1 1 calc R
C29 C 0.1656(2) -0.2549(2) 1.18993(19) 0.0265(6) Uani 1 1 d .
H29A H 0.2260 -0.2501 1.2206 0.032 Uiso 1 1 calc R
C30 C -0.0231(2) -0.4547(2) 1.21745(18) 0.0231(6) Uani 1 1 d .
C31 C 0.6774(2) 0.3864(2) 0.2638(2) 0.0392(7) Uani 1 1 d .
H31A H 0.7488 0.3915 0.2148 0.047 Uiso 1 1 calc R
H31B H 0.7011 0.3569 0.3315 0.047 Uiso 1 1 calc R
C32 C 0.6110(2) 0.4918(2) 0.2410(2) 0.0408(8) Uani 1 1 d .
H32A H 0.6649 0.5430 0.2271 0.049 Uiso 1 1 calc R
H32B H 0.5714 0.5144 0.1813 0.049 Uiso 1 1 calc R
C33 C 0.4508(3) 0.5806(2) 0.3061(2) 0.0431(8) Uani 1 1 d .
H33A H 0.4030 0.5930 0.2538 0.052 Uiso 1 1 calc R
H33B H 0.4971 0.6397 0.2818 0.052 Uiso 1 1 calc R
C34 C 0.3738(3) 0.5725(2) 0.3999(2) 0.0436(8) Uani 1 1 d .
H34A H 0.4216 0.5557 0.4534 0.052 Uiso 1 1 calc R
H34B H 0.3248 0.6397 0.3892 0.052 Uiso 1 1 calc R
C35 C 0.2279(3) 0.4761(3) 0.5207(2) 0.0440(8) Uani 1 1 d .
H35A H 0.1872 0.5434 0.5197 0.053 Uiso 1 1 calc R
H35B H 0.2749 0.4432 0.5769 0.053 Uiso 1 1 calc R
C36 C 0.1402(2) 0.4061(2) 0.5334(2) 0.0387(8) Uani 1 1 d .
H36A H 0.0839 0.3975 0.5944 0.046 Uiso 1 1 calc R
H36B H 0.0963 0.4377 0.4752 0.046 Uiso 1 1 calc R
C37 C 0.1217(2) 0.2421(2) 0.5425(2) 0.0346(7) Uani 1 1 d .
H37A H 0.0870 0.2752 0.4793 0.041 Uiso 1 1 calc R
H37B H 0.0577 0.2334 0.5986 0.041 Uiso 1 1 calc R
C38 C 0.1864(2) 0.1382(2) 0.55412(19) 0.0343(7) Uani 1 1 d .
H38A H 0.2289 0.1086 0.6131 0.041 Uiso 1 1 calc R
H38B H 0.1307 0.0897 0.5645 0.041 Uiso 1 1 calc R
C39 C 0.3276(2) 0.0541(2) 0.4685(2) 0.0358(7) Uani 1 1 d .
H39A H 0.2712 0.0066 0.4777 0.043 Uiso 1 1 calc R
H39B H 0.3744 0.0204 0.5249 0.043 Uiso 1 1 calc R
C40 C 0.4061(2) 0.0755(2) 0.3714(2) 0.0375(7) Uani 1 1 d .
H40A H 0.4444 0.0091 0.3686 0.045 Uiso 1 1 calc R
H40B H 0.3599 0.1133 0.3148 0.045 Uiso 1 1 calc R
C41 C 0.5767(2) 0.1536(2) 0.2790(2) 0.0364(7) Uani 1 1 d .
H41A H 0.5385 0.1896 0.2174 0.044 Uiso 1 1 calc R
H41B H 0.6178 0.0860 0.2809 0.044 Uiso 1 1 calc R
C42 C 0.6627(2) 0.2190(2) 0.2779(2) 0.0354(7) Uani 1 1 d .
H42A H 0.6928 0.1881 0.3431 0.042 Uiso 1 1 calc R
H42B H 0.7295 0.2222 0.2250 0.042 Uiso 1 1 calc R
C43 C 0.2612(2) -0.5687(2) 1.1645(2) 0.0374(7) Uani 1 1 d .
H43A H 0.2107 -0.6218 1.1937 0.045 Uiso 1 1 calc R
C44 C 0.1606(3) -0.4990(3) 1.0182(2) 0.0411(8) Uani 1 1 d .
H44A H 0.1125 -0.5551 1.0617 0.062 Uiso 1 1 calc R
H44B H 0.1980 -0.5105 0.9588 0.062 Uiso 1 1 calc R
H44C H 0.1110 -0.4320 0.9977 0.062 Uiso 1 1 calc R
C45 C 0.3198(3) -0.4122(3) 1.0223(2) 0.0577(10) Uani 1 1 d .
H45A H 0.3767 -0.4201 1.0654 0.087 Uiso 1 1 calc R
H45B H 0.2692 -0.3462 1.0096 0.087 Uiso 1 1 calc R
H45C H 0.3610 -0.4122 0.9587 0.087 Uiso 1 1 calc R

loop_
_atom_site_aniso_label
_atom_site_aniso_U_11
_atom_site_aniso_U_22
_atom_site_aniso_U_33
_atom_site_aniso_U_23
_atom_site_aniso_U_13
_atom_site_aniso_U_12
K1 0.0252(3) 0.0241(3) 0.0261(3) -0.0109(3) -0.0017(2) -0.0028(2)
O1 0.0211(9) 0.0332(12) 0.0203(9) -0.0111(9) 0.0049(7) -0.0016(8)
O2 0.0306(10) 0.0399(13) 0.0206(10) -0.0123(9) -0.0009(8) -0.0064(8)
O3 0.0249(9) 0.0250(11) 0.0247(10) -0.0114(9) 0.0019(7) -0.0036(8)
O4 0.0326(10) 0.0237(11) 0.0269(10) -0.0080(9) 0.0100(8) -0.0026(8)
O5 0.0388(11) 0.0333(12) 0.0328(11) -0.0103(9) -0.0106(9) -0.0118(9)
O6 0.0350(11) 0.0254(11) 0.0282(10) -0.0056(9) -0.0077(8) -0.0101(8)
O7 0.0224(10) 0.0331(12) 0.0331(11) -0.0094(9) -0.0024(8) -0.0039(8)
O8 0.0279(10) 0.0254(12) 0.0507(13) -0.0124(10) -0.0104(9) -0.0002(8)
O9 0.0357(11) 0.0324(12) 0.0474(13) -0.0244(11) -0.0064(9) 0.0008(9)
O10 0.0275(10) 0.0332(12) 0.0308(10) -0.0151(9) -0.0066(8) 0.0023(8)
O11 0.0301(10) 0.0263(11) 0.0287(10) -0.0083(9) -0.0011(8) -0.0065(8)
O12 0.0272(10) 0.0319(12) 0.0350(11) -0.0208(10) 0.0007(8) -0.0043(8)
O13 0.0443(13) 0.0723(18) 0.0438(13) -0.0209(13) -0.0174(11) 0.0017(12)
N1 0.0379(14) 0.0366(16) 0.0310(14) -0.0136(12) -0.0072(11) -0.0046(11)
C1 0.0154(12) 0.0222(15) 0.0193(13) -0.0063(12) -0.0020(10) -0.0006(10)
C2 0.0184(13) 0.0226(15) 0.0204(13) -0.0084(12) -0.0027(10) -0.0016(10)
C3 0.0168(12) 0.0224(15) 0.0218(13) -0.0085(12) -0.0060(10) 0.0025(10)
C4 0.0179(12) 0.0213(15) 0.0177(13) -0.0049(11) -0.0034(10) -0.0020(10)
C5 0.0170(12) 0.0222(15) 0.0219(13) -0.0062(12) -0.0049(10) 0.0006(10)
C6 0.0179(13) 0.0242(15) 0.0182(13) -0.0092(12) -0.0011(10) -0.0005(10)
C7 0.0206(13) 0.0304(16) 0.0258(14) -0.0135(13) 0.0030(11) -0.0057(11)
C8 0.0270(14) 0.0306(17) 0.0275(15) -0.0135(13) 0.0042(11) -0.0077(12)
C9 0.0310(15) 0.0332(17) 0.0315(15) -0.0204(14) 0.0016(12) -0.0033(12)
C10 0.0186(12) 0.0199(14) 0.0217(13) -0.0094(12) -0.0002(10) -0.0034(10)
C11 0.0231(13) 0.0260(16) 0.0178(13) -0.0065(12) -0.0025(10) -0.0048(11)
C12 0.0164(12) 0.0223(15) 0.0235(14) -0.0062(12) -0.0013(10) -0.0036(10)
C13 0.0200(13) 0.0207(14) 0.0204(13) -0.0110(12) 0.0014(10) -0.0035(10)
C14 0.0244(14) 0.0312(16) 0.0187(13) -0.0114(12) -0.0021(11) -0.0037(11)
C15 0.0166(13) 0.0319(16) 0.0236(14) -0.0095(13) -0.0016(11) -0.0021(11)
C16 0.0234(14) 0.0174(14) 0.0235(14) -0.0086(12) -0.0010(11) -0.0029(10)
C17 0.0149(12) 0.0239(15) 0.0219(13) -0.0112(12) 0.0020(10) -0.0046(10)
C18 0.0253(14) 0.0284(16) 0.0169(13) -0.0083(12) 0.0003(10) -0.0041(11)
C19 0.0207(13) 0.0199(15) 0.0268(14) -0.0093(12) -0.0037(11) 0.0007(10)
C20 0.0176(12) 0.0249(15) 0.0200(13) -0.0102(12) 0.0016(10) -0.0077(10)
C21 0.0222(13) 0.0267(16) 0.0202(13) -0.0086(12) -0.0019(10) -0.0054(11)
C22 0.0211(13) 0.0215(15) 0.0237(14) -0.0081(12) -0.0026(11) 0.0001(10)
C23 0.0186(13) 0.0245(16) 0.0214(14) -0.0100(12) -0.0001(10) -0.0030(11)
C24 0.0195(13) 0.0228(15) 0.0218(13) -0.0119(12) 0.0006(10) -0.0014(10)
C25 0.0280(14) 0.0253(16) 0.0220(14) -0.0071(12) -0.0065(11) -0.0006(11)
C26 0.0262(14) 0.0289(16) 0.0252(14) -0.0122(13) -0.0064(11) -0.0044(11)
C27 0.0218(13) 0.0257(15) 0.0210(13) -0.0117(12) -0.0023(10) -0.0016(11)
C28 0.0254(14) 0.0227(15) 0.0277(14) -0.0070(13) -0.0083(11) -0.0008(11)
C29 0.0230(14) 0.0283(16) 0.0289(15) -0.0104(13) -0.0085(11) -0.0028(11)
C30 0.0196(13) 0.0263(16) 0.0240(14) -0.0128(13) -0.0015(11) 0.0003(11)
C31 0.0197(14) 0.045(2) 0.0474(18) -0.0139(16) -0.0020(13) -0.0077(13)
C32 0.0292(16) 0.0346(19) 0.0476(19) -0.0059(15) 0.0001(14) -0.0126(13)
C33 0.0375(17) 0.0224(17) 0.069(2) -0.0165(16) -0.0151(16) -0.0003(13)
C34 0.0467(19) 0.0269(18) 0.065(2) -0.0224(17) -0.0215(17) 0.0020(14)
C35 0.052(2) 0.044(2) 0.0432(19) -0.0294(17) -0.0102(15) 0.0096(16)
C36 0.0328(16) 0.044(2) 0.0367(17) -0.0220(16) -0.0029(13) 0.0121(14)
C37 0.0270(15) 0.0428(19) 0.0288(16) -0.0118(14) 0.0041(12) -0.0086(13)
C38 0.0341(16) 0.0407(19) 0.0245(15) -0.0085(14) 0.0022(12) -0.0157(13)
C39 0.0322(16) 0.0283(17) 0.0469(18) -0.0135(15) -0.0079(14) -0.0062(12)
C40 0.0347(16) 0.0328(18) 0.055(2) -0.0270(16) -0.0062(14) -0.0043(13)
C41 0.0354(16) 0.044(2) 0.0343(16) -0.0246(15) -0.0012(13) 0.0032(14)
C42 0.0260(15) 0.0385(19) 0.0313(16) -0.0113(15) 0.0028(12) 0.0042(13)
C43 0.0335(16) 0.0399(19) 0.0364(17) -0.0153(15) -0.0066(14) 0.0016(13)
C44 0.0450(18) 0.045(2) 0.0374(17) -0.0178(16) -0.0130(14) -0.0061(15)
C45 0.064(2) 0.061(3) 0.046(2) -0.0124(19) -0.0072(17) -0.0291(19)

loop_
_atom_type_symbol
_atom_type_description
_atom_type_scat_dispersion_real
_atom_type_scat_dispersion_imag
_atom_type_scat_source
C C 0.0033 0.0016 'International Tables Vol C Tables 4.2.6.8 and 6.1.1.4'
H H 0.0000 0.0000 'International Tables Vol C Tables 4.2.6.8 and 6.1.1.4'
N N 0.0061 0.0033 'International Tables Vol C Tables 4.2.6.8 and 6.1.1.4'
O O 0.0106 0.0060 'International Tables Vol C Tables 4.2.6.8 and 6.1.1.4'
K K 0.2009 0.2494 'International Tables Vol C Tables 4.2.6.8 and 6.1.1.4'

loop_
_geom_angle_atom_site_label_1
_geom_angle_atom_site_label_2
_geom_angle_atom_site_label_3
_geom_angle
_geom_angle_site_symmetry_1
_geom_angle_site_symmetry_3
O13 K1 O8 79.10(7) 1_564 .
O13 K1 O7 75.12(6) 1_564 .
O8 K1 O7 62.85(6) . .
O13 K1 O2 153.18(6) 1_564 .
O8 K1 O2 83.29(6) . .
O7 K1 O2 78.90(5) . .
O13 K1 O12 95.79(6) 1_564 .
O8 K1 O12 123.14(6) . .
O7 K1 O12 61.21(5) . .
O2 K1 O12 77.14(5) . .
O13 K1 O9 82.78(6) 1_564 .
O8 K1 O9 60.37(6) . .
O7 K1 O9 121.79(6) . .
O2 K1 O9 105.81(5) . .
O12 K1 O9 175.96(6) . .
O13 K1 O11 98.75(6) 1_564 .
O8 K1 O11 176.45(5) . .
O7 K1 O11 119.48(5) . .
O2 K1 O11 99.69(5) . .
O12 K1 O11 59.71(5) . .
O9 K1 O11 116.70(6) . .
O13 K1 O10 106.10(6) 1_564 .
O8 K1 O10 117.78(6) . .
O7 K1 O10 178.67(6) . .
O2 K1 O10 99.95(5) . .
O12 K1 O10 117.95(6) . .
O9 K1 O10 59.11(6) . .
O11 K1 O10 59.95(5) . .
O13 K1 C31 83.29(7) 1_564 .
O8 K1 C31 42.43(6) . .
O7 K1 C31 22.90(6) . .
O2 K1 C31 70.10(6) . .
O12 K1 C31 80.74(6) . .
O9 K1 C31 102.80(7) . .
O11 K1 C31 140.44(6) . .
O10 K1 C31 157.19(6) . .
C16 O2 K1 151.13(16) . .
C42 O7 C31 112.31(19) . .
C42 O7 K1 111.54(15) . .
C31 O7 K1 107.47(15) . .
C33 O8 C32 112.1(2) . .
C33 O8 K1 111.91(15) . .
C32 O8 K1 112.00(16) . .
C35 O9 C34 112.7(2) . .
C35 O9 K1 117.40(17) . .
C34 O9 K1 116.39(16) . .
C37 O10 C36 110.9(2) . .
C37 O10 K1 111.82(14) . .
C36 O10 K1 114.62(16) . .
C38 O11 C39 112.6(2) . .
C38 O11 K1 115.60(15) . .
C39 O11 K1 115.81(15) . .
C41 O12 C40 113.29(19) . .
C41 O12 K1 114.02(16) . .
C40 O12 K1 115.14(14) . .
C43 O13 K1 141.2(2) . 1_546
C43 N1 C44 122.0(3) . .
C43 N1 C45 121.1(2) . .
C44 N1 C45 116.8(2) . .
C2 C1 C6 120.5(2) . .
C2 C1 C10 121.9(2) . .
C6 C1 C10 117.7(2) . .
C1 C2 C3 119.1(2) . .
C1 C2 C7 119.8(2) . .
C3 C2 C7 121.2(2) . .
C4 C3 C2 120.3(2) . .
C4 C3 C17 116.9(2) . .
C2 C3 C17 122.8(2) . .
C5 C4 C3 119.8(2) . .
C5 C4 C8 118.9(2) . .
C3 C4 C8 121.3(2) . .
C6 C5 C4 120.5(2) . .
C6 C5 C24 121.7(2) . .
C4 C5 C24 117.8(2) . .
C5 C6 C1 119.4(2) . .
C5 C6 C9 119.8(2) . .
C1 C6 C9 120.7(2) . .
C15 C10 C11 118.0(2) . .
C15 C10 C1 120.5(2) . .
C11 C10 C1 121.2(2) . .
C12 C11 C10 121.1(2) . .
C11 C12 C13 120.5(2) . .
C12 C13 C14 118.6(2) . .
C12 C13 C16 121.5(2) . .
C14 C13 C16 119.9(2) . .
C15 C14 C13 120.6(2) . .
C14 C15 C10 121.0(2) . .
O2 C16 O1 125.0(2) . .
O2 C16 C13 122.7(2) . .
O1 C16 C13 112.32(19) . .
C18 C17 C22 118.3(2) . .
C18 C17 C3 122.5(2) . .
C22 C17 C3 118.5(2) . .
C19 C18 C17 120.8(2) . .
C18 C19 C20 119.8(2) . .
C21 C20 C19 119.4(2) . .
C21 C20 C23 119.7(2) . .
C19 C20 C23 120.7(2) . .
C22 C21 C20 120.3(2) . .
C21 C22 C17 120.9(2) . .
O3 C23 O4 124.1(2) . .
O3 C23 C20 120.4(2) . .
O4 C23 C20 115.5(2) . .
C29 C24 C25 118.6(2) . .
C29 C24 C5 120.3(2) . .
C25 C24 C5 120.9(2) . .
C26 C25 C24 120.2(2) . .
C25 C26 C27 121.1(2) . .
C26 C27 C28 118.9(2) . .
C26 C27 C30 118.5(2) . .
C28 C27 C30 122.6(2) . .
C29 C28 C27 119.6(2) . .
C24 C29 C28 121.5(2) . .
O5 C30 O6 124.2(2) . .
O5 C30 C27 122.6(2) . .
O6 C30 C27 113.2(2) . .
O7 C31 C32 108.8(2) . .
O7 C31 K1 49.63(11) . .
C32 C31 K1 80.15(15) . .
O8 C32 C31 108.3(2) . .
O8 C33 C34 108.9(2) . .
O9 C34 C33 108.9(2) . .
O9 C35 C36 107.8(2) . .
O10 C36 C35 109.3(2) . .
O10 C37 C38 109.4(2) . .
O11 C38 C37 108.9(2) . .
O11 C39 C40 108.3(2) . .
O12 C40 C39 108.8(2) . .
O12 C41 C42 109.1(2) . .
O7 C42 C41 108.3(2) . .
O13 C43 N1 125.5(3) . .

loop_
_geom_bond_atom_site_label_1
_geom_bond_atom_site_label_2
_geom_bond_distance
_geom_bond_site_symmetry_2
K1 O13 2.697(2) 1_564
K1 O8 2.769(2) .
K1 O7 2.7903(18) .
K1 O2 2.7919(18) .
K1 O12 2.7977(18) .
K1 O9 2.7997(19) .
K1 O11 2.8259(19) .
K1 O10 2.8811(18) .
K1 C31 3.493(3) .
O1 C16 1.322(3) .
O2 C16 1.209(3) .
O3 C23 1.259(3) .
O4 C23 1.263(3) .
O5 C30 1.219(3) .
O6 C30 1.315(3) .
O7 C42 1.420(3) .
O7 C31 1.425(3) .
O8 C33 1.420(3) .
O8 C32 1.424(3) .
O9 C35 1.417(3) .
O9 C34 1.428(4) .
O10 C37 1.422(3) .
O10 C36 1.434(3) .
O11 C38 1.422(3) .
O11 C39 1.424(3) .
O12 C41 1.410(3) .
O12 C40 1.421(3) .
O13 C43 1.225(3) .
O13 K1 2.697(2) 1_546
N1 C43 1.329(3) .
N1 C44 1.443(3) .
N1 C45 1.456(4) .
C1 C2 1.408(3) .
C1 C6 1.411(4) .
C1 C10 1.496(3) .
C2 C3 1.411(3) .
C2 C7 1.510(4) .
C3 C4 1.404(4) .
C3 C17 1.499(3) .
C4 C5 1.400(3) .
C4 C8 1.521(3) .
C5 C6 1.400(3) .
C5 C24 1.504(4) .
C6 C9 1.515(3) .
C10 C15 1.390(3) .
C10 C11 1.398(3) .
C11 C12 1.381(3) .
C12 C13 1.392(3) .
C13 C14 1.395(3) .
C13 C16 1.496(3) .
C14 C15 1.384(3) .
C17 C18 1.393(3) .
C17 C22 1.399(3) .
C18 C19 1.392(3) .
C19 C20 1.394(3) .
C20 C21 1.388(3) .
C20 C23 1.505(3) .
C21 C22 1.380(3) .
C24 C29 1.386(3) .
C24 C25 1.393(3) .
C25 C26 1.384(4) .
C26 C27 1.389(3) .
C27 C28 1.396(3) .
C27 C30 1.494(4) .
C28 C29 1.389(4) .
C31 C32 1.492(4) .
C33 C34 1.483(4) .
C35 C36 1.506(4) .
C37 C38 1.495(4) .
C39 C40 1.498(4) .
C41 C42 1.502(4) .
